data_4509360
loop_
_publ_author_name
'Hunger, Jens'
'Krautscheid, Harald'
'Sieler, Joachim'

_publ_section_title
;
 Hydrothermal Synthesis and Structure of Coordination Polymers by
 Combination of Bipyrazole and Aromatic Dicarboxylate Ligands
;
_journal_issue 11
_journal_name_full 'Crystal Growth &amp; Design'
_journal_page_first 4613
_journal_paper_doi 10.1021/cg801282r
_journal_volume 9
_journal_year 2009
_chemical_formula_moiety '2(C36 H36 N8 O10 Zn2), H2 O, 2.20(O)'
_chemical_formula_sum 'C72 H74 N16 O23.2 Zn4'
_chemical_formula_weight 1796.30
_chemical_name_systematic
;
catena-(bis(\m~2~-5-hydroxy-benzene-1,3-dicarboxylato)-bis(\m~2~-3,3',5,5'-
tetramethyl-4,4'-bipyrazole)-di-zinc(ii) hydrate)
;
_space_group_IT_number 15
_symmetry_cell_setting monoclinic
_symmetry_space_group_name_Hall '-C 2yc'
_symmetry_space_group_name_H-M 'C 1 2/c 1'
_atom_sites_solution_hydrogens geom
_atom_sites_solution_primary direct
_atom_sites_solution_secondary difmap
_audit_creation_method SHELXL-97
_cell_angle_alpha 90.00
_cell_angle_beta 100.549(13)
_cell_angle_gamma 90.00
_cell_formula_units_Z 4
_cell_length_a 13.9736(15)
_cell_length_b 21.3073(16)
_cell_length_c 27.066(3)
_cell_measurement_reflns_used 7911
_cell_measurement_temperature 213(2)
_cell_measurement_theta_max 26.9
_cell_measurement_theta_min 7.4
_cell_volume 7922.4(14)
_computing_cell_refinement 'RECIPE (Stoe & Cie, 2002)'
_computing_data_collection 'EXPOSE (Stoe & Cie, 2002)'
_computing_data_reduction 'INTEGRATE (Stoe & Cie, 2002)'
_computing_molecular_graphics 'DIAMOND (Brandenburg, 1999)'
_computing_publication_material 'SHELXL97 and DIAMOND'
_computing_structure_refinement 'SHELXL97 (Sheldrick, 1997)'
_computing_structure_solution 'SHELXS97 (Sheldrick, 1997)'
_diffrn_ambient_temperature 213(2)
_diffrn_measured_fraction_theta_full 0.990
_diffrn_measured_fraction_theta_max 0.990
_diffrn_measurement_device_type 'Stoe IPDS-I'
_diffrn_measurement_method \w
_diffrn_radiation_monochromator graphite
_diffrn_radiation_source 'fine-focus sealed tube'
_diffrn_radiation_type MoK\a
_diffrn_radiation_wavelength 0.71073
_diffrn_reflns_av_R_equivalents 0.0431
_diffrn_reflns_av_sigmaI/netI 0.0331
_diffrn_reflns_limit_h_max 17
_diffrn_reflns_limit_h_min -17
_diffrn_reflns_limit_k_max 26
_diffrn_reflns_limit_k_min 0
_diffrn_reflns_limit_l_max 34
_diffrn_reflns_limit_l_min 0
_diffrn_reflns_number 43422
_diffrn_reflns_theta_full 26.91
_diffrn_reflns_theta_max 26.91
_diffrn_reflns_theta_min 2.51
_exptl_absorpt_coefficient_mu 1.282
_exptl_absorpt_correction_T_max 0.7146
_exptl_absorpt_correction_T_min 0.5276
_exptl_absorpt_correction_type numerical
_exptl_absorpt_process_details
;
[X-RED32 (Stoe & Cie, 2001);
crystal description using FACEIT (Stoe & Cie, 2002);
optimization using equivalent reflections
(X-SHAPE; Stoe & Cie, 1999)]
;
_exptl_crystal_colour colorless
_exptl_crystal_density_diffrn 1.506
_exptl_crystal_density_method 'not measured'
_exptl_crystal_description prism
_exptl_crystal_F_000 3694.4
_exptl_crystal_size_max 0.51
_exptl_crystal_size_mid 0.45
_exptl_crystal_size_min 0.30
_refine_diff_density_max 0.518
_refine_diff_density_min -0.288
_refine_diff_density_rms 0.061
_refine_ls_extinction_method none
_refine_ls_goodness_of_fit_ref 0.882
_refine_ls_hydrogen_treatment mixed
_refine_ls_matrix_type full
_refine_ls_number_parameters 602
_refine_ls_number_reflns 8499
_refine_ls_number_restraints 20
_refine_ls_restrained_S_all 0.887
_refine_ls_R_factor_all 0.0360
_refine_ls_R_factor_gt 0.0279
_refine_ls_shift/su_max 0.001
_refine_ls_shift/su_mean 0.000
_refine_ls_structure_factor_coef Fsqd
_refine_ls_weighting_details 'calc w=1/[\s^2^(Fo^2^)+(0.0462P)^2^+0.0000P] where P=(Fo^2^+2Fc^2^)/3'
_refine_ls_weighting_scheme calc
_refine_ls_wR_factor_gt 0.0668
_refine_ls_wR_factor_ref 0.0683
_reflns_number_gt 6449
_reflns_number_total 8499
_reflns_threshold_expression >2sigma(I)
_cod_data_source_file cg801282rsup1.cif
_cod_data_source_block 8
_cod_original_sg_symbol_H-M 'C 2/c'
_cod_original_formula_sum 'C72 H74 N16 O23.20 Zn4'
_cod_database_code 4509360

loop_
_symmetry_equiv_pos_as_xyz
'x, y, z'
'-x, y, -z+1/2'
'x+1/2, y+1/2, z'
'-x+1/2, y+1/2, -z+1/2'
'-x, -y, -z'
'x, -y, z-1/2'
'-x+1/2, -y+1/2, -z'
'x+1/2, -y+1/2, z-1/2'

loop_
_atom_site_label
_atom_site_type_symbol
_atom_site_fract_x
_atom_site_fract_y
_atom_site_fract_z
_atom_site_U_iso_or_equiv
_atom_site_adp_type
_atom_site_occupancy
_atom_site_symmetry_multiplicity
_atom_site_calc_flag
_atom_site_refinement_flags
C1 C 0.35654(16) 0.73854(11) 0.33302(8) 0.0360(5) Uani 1 1 d .
C2 C 0.32607(15) 0.68046(10) 0.34827(8) 0.0304(4) Uani 1 1 d .
C3 C 0.34746(14) 0.68157(9) 0.40121(8) 0.0283(4) Uani 1 1 d .
C4 C 0.3552(2) 0.76469(14) 0.28168(9) 0.0604(8) Uani 1 1 d .
H4A H 0.2963 0.7605 0.2634 0.091 Uiso 1 1 calc R
H4B H 0.3976 0.7442 0.2672 0.091 Uiso 1 1 calc R
H4C H 0.3710 0.8049 0.28405 0.091 Uiso 1 1 calc R
C5 C 0.3271(2) 0.63076(11) 0.43607(9) 0.0442(6) Uani 1 1 d .
H5A H 0.3868 0.6166 0.4557 0.066 Uiso 1 1 calc R
H5B H 0.2953 0.5967 0.4170 0.066 Uiso 1 1 calc R
H5C H 0.2863 0.6467 0.4577 0.066 Uiso 1 1 calc R
C6 C 0.17859(19) 0.62227(15) 0.30013(14) 0.0709(11) Uani 1 1 d .
C7 C 0.27734(15) 0.62990(10) 0.31559(8) 0.0332(5) Uani 1 1 d .
C8 C 0.31897(14) 0.57946(10) 0.29376(7) 0.0272(4) Uani 1 1 d .
C9 C 0.0952(2) 0.6594(2) 0.3126(2) 0.126(3) Uani 1 1 d .
H9A H 0.0858 0.6964 0.2920 0.240 Uiso 1 1 calc R
H9B H 0.1091 0.6712 0.3474 0.240 Uiso 1 1 calc R
H9C H 0.0371 0.6343 0.3062 0.240 Uiso 1 1 calc R
C10 C 0.42374(18) 0.56254(16) 0.29981(13) 0.0678(10) Uani 1 1 d .
H10A H 0.4303 0.5289 0.2809 0.102 Uiso 1 1 calc R
H10B H 0.4471 0.5537 0.3321 0.102 Uiso 1 1 calc R
H10C H 0.4569 0.5948 0.2901 0.102 Uiso 1 1 calc R
C11 C 0.39336(14) 0.48960(10) 0.10644(7) 0.0264(4) Uani 1 1 d .
C12 C 0.42025(13) 0.57268(9) 0.61518(7) 0.0237(4) Uani 1 1 d .
C13 C 0.38978(14) 0.41086(9) 0.16056(7) 0.0247(4) Uani 1 1 d .
C14 C 0.40295(18) 0.53373(12) 0.06430(9) 0.0420(6) Uani 1 1 d .
H14A H 0.4526 0.5597 0.0742 0.063 Uiso 1 1 calc R
H14B H 0.3484 0.5558 0.0559 0.063 Uiso 1 1 calc R
H14C H 0.4135 0.5118 0.0379 0.063 Uiso 1 1 calc R
C15 C 0.39735(18) 0.34892(11) 0.18709(8) 0.0394(5) Uani 1 1 d .
H15A H 0.3383 0.3281 0.1794 0.059 Uiso 1 1 calc R
H15B H 0.4130 0.35540 0.2215 0.059 Uiso 1 1 calc R
H15C H 0.4454 0.3249 0.1768 0.059 Uiso 1 1 calc R
C16 C 0.55273(14) 0.60315(9) 0.56451(7) 0.0254(4) Uani 1 1 d .
C17 C 0.46568(14) 0.61374(9) 0.58204(7) 0.0240(4) Uani 1 1 d .
C18 C 0.42782(14) 0.67010(9) 0.55890(7) 0.0248(4) Uani 1 1 d .
C19 C 0.62869(16) 0.55340(11) 0.57743(8) 0.0343(5) Uani 1 1 d .
H19A H 0.6092 0.5183 0.5600 0.051 Uiso 1 1 calc R
H19B H 0.6376 0.5452 0.6105 0.051 Uiso 1 1 calc R
H19C H 0.6850 0.5668 0.5695 0.051 Uiso 1 1 calc R
C20 C 0.33609(15) 0.70439(11) 0.56331(8) 0.0349(5) Uani 1 1 d .
H20A H 0.3467 0.7290 0.5930 0.052 Uiso 1 1 calc R
H20B H 0.2857 0.6750 0.5647 0.052 Uiso 1 1 calc R
H20C H 0.3178 0.7309 0.5350 0.052 Uiso 1 1 calc R
C21 C 0.65351(14) 0.74878(9) 0.44483(7) 0.0251(4) Uani 1 1 d .
C22 C 0.71493(13) 0.76872(9) 0.40691(7) 0.0234(4) Uani 1 1 d .
C23 C 0.68625(14) 0.81774(10) 0.37335(7) 0.0263(4) Uani 1 1 d .
C24 C 0.74288(14) 0.83331(10) 0.33741(7) 0.0258(4) Uani 1 1 d .
C25 C 0.71182(15) 0.88684(10) 0.30113(7) 0.0312(4) Uani 1 1 d .
C26 C 0.82785(15) 0.79976(11) 0.33548(7) 0.0287(4) Uani 1 1 d .
C27 C 0.85671(14) 0.75109(10) 0.36893(7) 0.0291(4) Uani 1 1 d .
C28 C 0.80009(14) 0.73525(10) 0.40479(7) 0.0263(4) Uani 1 1 d .
C29 C 0.44386(15) 0.87287(10) 0.52227(8) 0.0307(4) Uani 1 1 d .
C30 C 0.44099(14) 0.93882(9) 0.54153(7) 0.0246(4) Uani 1 1 d .
C31 C 0.50930(14) 0.95745(10) 0.58365(7) 0.0266(4) Uani 1 1 d .
C32 C 0.51509(14) 1.02009(9) 0.59880(7) 0.0258(4) Uani 1 1 d .
C33 C 0.59049(15) 1.04285(10) 0.64241(7) 0.0298(4) Uani 1 1 d .
C34 C 0.45173(14) 1.06370(9) 0.57159(7) 0.0261(4) Uani 1 1 d .
C35 C 0.38225(14) 1.04521(9) 0.53084(7) 0.0264(4) Uani 1 1 d .
C36 C 0.37690(14) 0.98249(10) 0.51530(7) 0.0261(4) Uani 1 1 d .
N1 N 0.38838(12) 0.73693(8) 0.41752(6) 0.0273(3) Uani 1 1 d .
N2 N 0.39323(14) 0.77057(9) 0.37501(7) 0.0332(4) Uani 1 1 d .
N3 N 0.25113(12) 0.54470(9) 0.26550(7) 0.0325(4) Uani 1 1 d .
N4 N 0.16535(16) 0.57229(12) 0.26926(11) 0.0662(8) Uani 1 1 d .
N5 N 0.34750(12) 0.46061(8) 0.17850(6) 0.0269(3) Uani 1 1 d .
N6 N 0.35062(13) 0.50792(9) 0.14470(6) 0.0286(4) Uani 1 1 d .
N7 N 0.48682(12) 0.69181(8) 0.52881(6) 0.0259(3) Uani 1 1 d .
N8 N 0.56183(12) 0.65022(8) 0.53271(6) 0.0265(4) Uani 1 1 d .
O1 O 0.59411(9) 0.78993(6) 0.45652(5) 0.0251(3) Uani 1 1 d .
O2 O 0.66335(13) 0.69489(7) 0.46224(7) 0.0481(5) Uani 1 1 d .
O3 O 0.26576(11) 0.39549(7) 0.26787(5) 0.0353(3) Uani 1 1 d .
O4 O 0.63967(13) 0.91815(10) 0.30473(7) 0.0560(5) Uani 1 1 d .
O5 O 0.93976(12) 0.71948(9) 0.36456(6) 0.0466(4) Uani 1 1 d .
H5 H 0.9582 0.6988 0.3901 0.070 Uiso 1 1 calc R
O6 O 0.50316(13) 0.83375(7) 0.54648(6) 0.0441(4) Uani 1 1 d .
O7 O 0.39336(12) 0.85631(8) 0.48157(6) 0.0439(4) Uani 1 1 d .
O8 O 0.13692(10) 0.49968(7) 0.17053(5) 0.0337(3) Uani 1 1 d .
O9 O 0.60580(13) 1.09966(8) 0.64966(6) 0.0449(4) Uani 1 1 d .
O10 O 0.31852(11) 1.08744(8) 0.50373(6) 0.0389(4) Uani 1 1 d .
O11 O 0.5000 0.00607(13) 0.7500 0.0463(6) Uani 1 2 d SD
O12A O 0.7695(11) 0.8789(4) 0.67052(19) 0.113(5) Uani 0.69(2) 1 d PU
O12B O 0.8336(12) 0.8643(4) 0.6605(10) 0.114(7) Uani 0.34(2) 1 d PU
O13 O 0.651(2) 0.8708(10) 0.6926(9) 0.057(10) Uani 0.072(6) 1 d PU
Zn1 Zn 0.242370(16) 0.465383(10) 0.221977(8) 0.02360(6) Uani 1 1 d .
Zn2 Zn 0.474567(16) 0.767862(10) 0.483160(8) 0.02240(6) Uani 1 1 d .
H2N H 0.4067(19) 0.8091(14) 0.3749(10) 0.046(8) Uiso 1 1 d .
H4N H 0.113(2) 0.5538(17) 0.2598(13) 0.075(10) Uiso 1 1 d .
H6N H 0.3271(19) 0.5432(13) 0.1480(10) 0.046(8) Uiso 1 1 d .
H8N H 0.6059(17) 0.6554(11) 0.5169(9) 0.031(6) Uiso 1 1 d .
H10O H 0.332(2) 1.1238(14) 0.5152(10) 0.051(8) Uiso 1 1 d .
H11A H 0.4548(19) 0.0312(13) 0.7282(10) 0.080(11) Uiso 1 1 d D
H23 H 0.6273 0.8402 0.3733 0.030(6) Uiso 1 1 calc R
H26 H 0.8647 0.8113 0.3110 0.033(6) Uiso 1 1 calc R
H28 H 0.8191 0.7041 0.4250 0.032(6) Uiso 1 1 calc R
H31 H 0.5518 0.9282 0.6018 0.047(7) Uiso 1 1 calc R
H34 H 0.4561 1.1067 0.5810 0.039(6) Uiso 1 1 calc R
H36 H 0.3370 0.9715 0.4876 0.033(6) Uiso 1 1 calc R

loop_
_atom_site_aniso_label
_atom_site_aniso_U_11
_atom_site_aniso_U_22
_atom_site_aniso_U_33
_atom_site_aniso_U_23
_atom_site_aniso_U_13
_atom_site_aniso_U_12
C1 0.0436(12) 0.0323(12) 0.0285(10) -0.0025(9) -0.0029(9) -0.0004(10)
C2 0.0322(10) 0.0248(11) 0.0326(10) -0.0090(8) 0.0017(8) 0.0013(8)
C3 0.0290(10) 0.0220(10) 0.0337(11) -0.0056(8) 0.0053(8) -0.0010(8)
C4 0.095(2) 0.0499(17) 0.0305(13) 0.0029(12) -0.0048(13) -0.0069(16)
C5 0.0631(16) 0.0287(12) 0.0418(13) -0.0032(10) 0.0122(11) -0.0155(11)
C6 0.0341(13) 0.067(2) 0.108(3) -0.0613(19) 0.0036(14) 0.0065(13)
C7 0.0318(10) 0.0311(12) 0.0357(11) -0.0121(9) 0.0036(8) 0.0006(9)
C8 0.0300(10) 0.0274(11) 0.0230(9) -0.0031(8) 0.0020(7) 0.0018(8)
C9 0.0415(18) 0.153(4) 0.177(7) -0.075(5) 0.006(3) 0.014(2)
C10 0.0335(13) 0.074(2) 0.090(2) -0.0432(19) -0.0031(13) 0.0116(13)
C11 0.0282(9) 0.0289(11) 0.0230(9) 0.0015(8) 0.0076(7) 0.0010(8)
C12 0.0256(9) 0.0265(10) 0.0196(8) 0.0005(7) 0.0061(7) -0.0008(8)
C13 0.0275(9) 0.0255(10) 0.0221(9) -0.0003(7) 0.0075(7) 0.0028(8)
C14 0.0502(13) 0.0417(14) 0.0386(12) 0.0161(11) 0.0196(10) 0.0082(11)
C15 0.0567(14) 0.0314(12) 0.0362(11) 0.0094(10) 0.0247(10) 0.0145(11)
C16 0.0303(10) 0.0243(10) 0.0231(9) -0.0037(8) 0.0091(7) -0.0028(8)
C17 0.0283(9) 0.0251(10) 0.0195(8) -0.0016(7) 0.0070(7) -0.0025(8)
C18 0.0303(9) 0.0248(10) 0.0203(9) -0.0013(7) 0.0076(7) -0.0034(8)
C19 0.0355(11) 0.0314(12) 0.0386(12) 0.0013(9) 0.0135(9) 0.0037(9)
C20 0.0341(11) 0.0375(13) 0.0347(11) 0.0055(9) 0.0102(9) 0.0057(9)
C21 0.0289(9) 0.0233(10) 0.0246(9) -0.0007(8) 0.0091(8) -0.0002(8)
C22 0.0280(9) 0.0228(10) 0.0203(9) -0.0020(7) 0.0071(7) -0.0018(8)
C23 0.0287(10) 0.0269(11) 0.0240(9) 0.0005(8) 0.0070(7) 0.0038(8)
C24 0.0304(9) 0.0287(11) 0.0184(8) 0.0008(8) 0.0047(7) 0.0002(8)
C25 0.0389(11) 0.0334(12) 0.0213(9) 0.0043(8) 0.0052(8) 0.0004(9)
C26 0.0325(10) 0.0369(12) 0.0191(9) 0.0007(8) 0.0104(8) 0.0005(9)
C27 0.0280(10) 0.0347(12) 0.0256(9) -0.0011(8) 0.0079(8) 0.0056(8)
C28 0.0308(10) 0.0265(10) 0.0222(9) 0.0028(8) 0.0064(7) 0.0049(8)
C29 0.0344(11) 0.0217(10) 0.0407(12) -0.0033(9) 0.0195(9) -0.0021(8)
C30 0.0288(9) 0.0178(9) 0.0287(10) -0.0011(8) 0.0094(8) 0.0006(8)
C31 0.0305(10) 0.0242(10) 0.0252(9) 0.0033(8) 0.0051(8) 0.0057(8)
C32 0.0305(10) 0.0263(11) 0.0216(9) -0.0002(7) 0.0073(7) -0.0007(8)
C33 0.0374(11) 0.0309(12) 0.0225(9) -0.0006(8) 0.0091(8) -0.0029(9)
C34 0.0340(10) 0.0172(10) 0.0290(10) -0.0025(8) 0.0108(8) 0.0002(8)
C35 0.0271(9) 0.0216(10) 0.0310(10) 0.0038(8) 0.0070(8) 0.0049(8)
C36 0.0268(9) 0.0257(11) 0.0250(9) -0.0014(8) 0.0026(8) -0.0014(8)
N1 0.0350(9) 0.0197(8) 0.0260(8) -0.0024(7) 0.0026(7) -0.0022(7)
N2 0.0460(10) 0.0215(9) 0.0282(9) 0.0016(7) -0.0034(7) -0.0038(8)
N3 0.0294(9) 0.0311(10) 0.0359(9) -0.0129(8) 0.0032(7) 0.0046(7)
N4 0.0272(11) 0.0614(16) 0.105(2) -0.0591(16) -0.0012(11) 0.0031(10)
N5 0.0341(9) 0.0252(9) 0.0240(8) 0.0027(7) 0.0122(7) 0.0051(7)
N6 0.0370(9) 0.0220(9) 0.0299(9) 0.0031(7) 0.0143(7) 0.0059(8)
N7 0.0320(8) 0.0237(9) 0.0233(8) -0.0001(7) 0.0087(6) -0.0014(7)
N8 0.0321(9) 0.0253(9) 0.0256(8) -0.0005(7) 0.0142(7) -0.0019(7)
O1 0.0272(7) 0.0224(7) 0.0280(7) 0.0023(5) 0.0114(5) 0.0021(5)
O2 0.0623(11) 0.0245(8) 0.0700(12) 0.0155(8) 0.0451(9) 0.0119(8)
O3 0.0533(9) 0.0315(8) 0.0246(7) 0.0073(6) 0.0163(7) 0.0041(7)
O4 0.0539(11) 0.0637(13) 0.0552(11) 0.0322(10) 0.0228(9) 0.0283(9)
O5 0.0424(9) 0.0615(12) 0.0414(9) 0.0144(8) 0.0219(7) 0.0250(8)
O6 0.0615(10) 0.0229(8) 0.0502(10) 0.0012(7) 0.0159(8) 0.0157(7)
O7 0.0481(9) 0.0339(9) 0.0485(10) -0.0194(8) 0.0060(8) -0.0050(7)
O8 0.0357(7) 0.0343(9) 0.0284(7) -0.0035(6) -0.0015(6) 0.0035(7)
O9 0.0669(11) 0.0304(9) 0.0326(8) -0.0045(7) -0.0033(8) -0.0095(8)
O10 0.0387(8) 0.0233(9) 0.0504(10) 0.0053(7) -0.0031(7) 0.0068(7)
O11 0.0305(11) 0.0474(15) 0.0561(15) 0.000 -0.0048(10) 0.000
O12A 0.206(11) 0.069(4) 0.074(3) -0.027(2) 0.057(4) -0.083(5)
O12B 0.095(9) 0.031(4) 0.205(15) -0.012(6) 0.000(8) -0.012(4)
O13 0.11(2) 0.012(11) 0.037(13) -0.004(9) -0.027(13) -0.001(11)
Zn1 0.03297(12) 0.02120(12) 0.01779(10) -0.00127(9) 0.00774(8) 0.00359(9)
Zn2 0.02813(11) 0.01944(11) 0.02070(11) -0.00154(8) 0.00731(8) -0.00186(9)

loop_
_atom_type_symbol
_atom_type_description
_atom_type_scat_dispersion_real
_atom_type_scat_dispersion_imag
_atom_type_scat_source
C C 0.0033 0.0016 'International Tables Vol C Tables 4.2.6.8 and 6.1.1.4'
H H 0.0000 0.0000 'International Tables Vol C Tables 4.2.6.8 and 6.1.1.4'
N N 0.0061 0.0033 'International Tables Vol C Tables 4.2.6.8 and 6.1.1.4'
O O 0.0106 0.0060 'International Tables Vol C Tables 4.2.6.8 and 6.1.1.4'
Zn Zn 0.2839 1.4301 'International Tables Vol C Tables 4.2.6.8 and 6.1.1.4'

loop_
_geom_angle_atom_site_label_1
_geom_angle_atom_site_label_2
_geom_angle_atom_site_label_3
_geom_angle
_geom_angle_site_symmetry_1
_geom_angle_site_symmetry_3
N2 C1 C2 106.85(19) . .
N2 C1 C4 122.3(2) . .
C2 C1 C4 130.8(2) . .
C1 C2 C3 105.45(18) . .
C1 C2 C7 127.0(2) . .
C3 C2 C7 127.5(2) . .
N1 C3 C2 110.22(18) . .
N1 C3 C5 122.95(19) . .
C2 C3 C5 126.82(19) . .
C1 C4 H4A 109.5 . .
C1 C4 H4B 109.5 . .
H4A C4 H4B 109.5 . .
C1 C4 H4C 109.5 . .
H4A C4 H4C 109.5 . .
H4B C4 H4C 109.5 . .
C3 C5 H5A 109.5 . .
C3 C5 H5B 109.5 . .
H5A C5 H5B 109.5 . .
C3 C5 H5C 109.5 . .
H5A C5 H5C 109.5 . .
H5B C5 H5C 109.5 . .
N4 C6 C7 107.4(2) . .
N4 C6 C9 122.2(2) . .
C7 C6 C9 130.4(2) . .
C6 C7 C8 104.55(19) . .
C6 C7 C2 126.5(2) . .
C8 C7 C2 128.98(19) . .
N3 C8 C7 111.24(17) . .
N3 C8 C10 120.80(19) . .
C7 C8 C10 128.0(2) . .
C6 C9 H9A 109.5 . .
C6 C9 H9B 109.5 . .
H9A C9 H9B 109.5 . .
C6 C9 H9C 109.5 . .
H9A C9 H9C 109.5 . .
H9B C9 H9C 109.5 . .
C8 C10 H10A 109.5 . .
C8 C10 H10B 109.5 . .
H10A C10 H10B 109.5 . .
C8 C10 H10C 109.5 . .
H10A C10 H10C 109.5 . .
H10B C10 H10C 109.5 . .
N6 C11 C12 106.92(17) . 6_565
N6 C11 C14 121.11(19) . .
C12 C11 C14 131.96(18) 6_565 .
C11 C12 C13 105.65(16) 6_566 6_566
C11 C12 C17 126.59(17) 6_566 .
C13 C12 C17 127.66(18) 6_566 .
N5 C13 C12 109.82(17) . 6_565
N5 C13 C15 121.22(16) . .
C12 C13 C15 128.94(18) 6_565 .
C11 C14 H14A 109.5 . .
C11 C14 H14B 109.5 . .
H14A C14 H14B 109.5 . .
C11 C14 H14C 109.5 . .
H14A C14 H14C 109.5 . .
H14B C14 H14C 109.5 . .
C13 C15 H15A 109.5 . .
C13 C15 H15B 109.5 . .
H15A C15 H15B 109.5 . .
C13 C15 H15C 109.5 . .
H15A C15 H15C 109.5 . .
H15B C15 H15C 109.5 . .
N8 C16 C17 106.64(17) . .
N8 C16 C19 122.20(17) . .
C17 C16 C19 131.10(18) . .
C16 C17 C18 105.34(16) . .
C16 C17 C12 127.30(18) . .
C18 C17 C12 127.27(17) . .
N7 C18 C17 109.90(17) . .
N7 C18 C20 120.62(18) . .
C17 C18 C20 129.47(17) . .
C16 C19 H19A 109.5 . .
C16 C19 H19B 109.5 . .
H19A C19 H19B 109.5 . .
C16 C19 H19C 109.5 . .
H19A C19 H19C 109.5 . .
H19B C19 H19C 109.5 . .
C18 C20 H20A 109.5 . .
C18 C20 H20B 109.5 . .
H20A C20 H20B 109.5 . .
C18 C20 H20C 109.5 . .
H20A C20 H20C 109.5 . .
H20B C20 H20C 109.5 . .
O2 C21 O1 124.74(17) . .
O2 C21 C22 118.72(17) . .
O1 C21 C22 116.54(17) . .
C23 C22 C28 120.06(17) . .
C23 C22 C21 121.39(17) . .
C28 C22 C21 118.50(17) . .
C22 C23 C24 119.88(18) . .
C22 C23 H23 121.6 . .
C24 C23 H23 118.5 . .
C26 C24 C23 119.81(18) . .
C26 C24 C25 120.41(17) . .
C23 C24 C25 119.78(18) . .
O4 C25 O3 124.9(2) . 3
O4 C25 C24 119.97(18) . .
O3 C25 C24 115.17(18) 3 .
C27 C26 C24 120.43(17) . .
C27 C26 H26 121.5 . .
C24 C26 H26 118.1 . .
O5 C27 C26 117.55(17) . .
O5 C27 C28 122.53(19) . .
C26 C27 C28 119.91(18) . .
C22 C28 C27 119.92(19) . .
C22 C28 H28 121.8 . .
C27 C28 H28 118.3 . .
O7 C29 O6 118.8(2) . .
O7 C29 C30 121.7(2) . .
O6 C29 C30 119.4(2) . .
O7 C29 Zn2 59.63(11) . .
O6 C29 Zn2 59.58(11) . .
C30 C29 Zn2 169.81(13) . .
C36 C30 C31 120.22(18) . .
C36 C30 C29 120.25(18) . .
C31 C30 C29 119.29(18) . .
C32 C31 C30 120.25(18) . .
C32 C31 H31 119.0 . .
C30 C31 H31 120.7 . .
C31 C32 C34 118.99(18) . .
C31 C32 C33 122.11(18) . .
C34 C32 C33 118.84(18) . .
O9 C33 O8 122.90(19) . 8_566
O9 C33 C32 120.87(19) . .
O8 C33 C32 116.23(18) 8_566 .
C35 C34 C32 120.96(18) . .
C35 C34 H34 119.2 . .
C32 C34 H34 119.8 . .
O10 C35 C34 121.85(18) . .
O10 C35 C36 118.01(18) . .
C34 C35 C36 120.12(18) . .
C30 C36 C35 119.41(18) . .
C30 C36 H36 120.3 . .
C35 C36 H36 120.0 . .
C3 N1 N2 105.44(16) . .
C3 N1 Zn2 134.95(14) . .
N2 N1 Zn2 116.48(13) . .
C1 N2 N1 112.04(18) . .
C1 N2 H2N 122.9(18) . .
N1 N2 H2N 123.9(18) . .
C8 N3 N4 105.21(17) . .
C8 N3 Zn1 138.68(14) . .
N4 N3 Zn1 116.10(14) . .
C6 N4 N3 111.5(2) . .
C6 N4 H4N 125(2) . .
N3 N4 H4N 121(2) . .
C13 N5 N6 105.63(15) . .
C13 N5 Zn1 130.92(14) . .
N6 N5 Zn1 117.54(12) . .
C11 N6 N5 111.97(17) . .
C11 N6 H6N 125.8(18) . .
N5 N6 H6N 122.2(18) . .
C18 N7 N8 106.15(16) . .
C18 N7 Zn2 130.75(14) . .
N8 N7 Zn2 123.07(12) . .
C16 N8 N7 111.96(16) . .
C16 N8 H8N 127.2(17) . .
N7 N8 H8N 120.8(17) . .
C21 O1 Zn2 123.34(12) . .
C25 O3 Zn1 120.56(14) 3_445 .
C27 O5 H5 109.5 . .
C29 O6 Zn2 90.49(13) . .
C29 O7 Zn2 91.08(13) . .
C33 O8 Zn1 112.89(13) 8_465 .
C35 O10 H10O 109(2) . .
O3 Zn1 O8 139.22(7) . .
O3 Zn1 N5 106.09(6) . .
O8 Zn1 N5 97.73(6) . .
O3 Zn1 N3 106.33(7) . .
O8 Zn1 N3 93.35(7) . .
N5 Zn1 N3 113.43(7) . .
O1 Zn2 N7 115.24(6) . .
O1 Zn2 N1 99.18(6) . .
N7 Zn2 N1 103.92(7) . .
O1 Zn2 O6 94.97(6) . .
N7 Zn2 O6 93.01(6) . .
N1 Zn2 O6 150.54(6) . .
O1 Zn2 O7 104.76(6) . .
N7 Zn2 O7 133.15(6) . .
N1 Zn2 O7 92.25(6) . .
O6 Zn2 O7 59.06(6) . .
O1 Zn2 C29 99.17(6) . .
N7 Zn2 C29 116.83(7) . .
N1 Zn2 C29 121.51(7) . .
O6 Zn2 C29 29.93(7) . .
O7 Zn2 C29 29.29(6) . .

loop_
_geom_bond_atom_site_label_1
_geom_bond_atom_site_label_2
_geom_bond_distance
_geom_bond_site_symmetry_2
C1 N2 1.344(3) .
C1 C2 1.396(3) .
C1 C4 1.494(3) .
C2 C3 1.409(3) .
C2 C7 1.479(3) .
C3 N1 1.349(3) .
C3 C5 1.497(3) .
C4 H4A 0.8832 .
C4 H4B 0.8832 .
C4 H4C 0.8832 .
C5 H5A 0.9518 .
C5 H5B 0.9518 .
C5 H5C 0.9518 .
C6 N4 1.345(3) .
C6 C7 1.376(3) .
C6 C9 1.497(4) .
C7 C8 1.403(3) .
C8 N3 1.329(3) .
C8 C10 1.487(3) .
C9 H9A 0.9600 .
C9 H9B 0.9600 .
C9 H9C 0.9600 .
C10 H10A 0.8950 .
C10 H10B 0.8950 .
C10 H10C 0.8950 .
C11 N6 1.345(2) .
C11 C12 1.388(3) 6_565
C11 C14 1.503(3) .
C12 C11 1.388(3) 6_566
C12 C13 1.416(2) 6_566
C12 C17 1.477(3) .
C13 N5 1.347(2) .
C13 C12 1.416(2) 6_565
C13 C15 1.497(3) .
C14 H14A 0.8894 .
C14 H14B 0.8894 .
C14 H14C 0.8894 .
C15 H15A 0.9262 .
C15 H15B 0.9262 .
C15 H15C 0.9262 .
C16 N8 1.343(3) .
C16 C17 1.402(3) .
C16 C19 1.495(3) .
C17 C18 1.412(3) .
C18 N7 1.343(2) .
C18 C20 1.499(3) .
C19 H19A 0.8992 .
C19 H19B 0.8992 .
C19 H19C 0.8992 .
C20 H20A 0.9480 .
C20 H20B 0.9480 .
C20 H20C 0.9480 .
C21 O2 1.239(2) .
C21 O1 1.286(2) .
C21 C22 1.514(3) .
C22 C23 1.394(3) .
C22 C28 1.397(3) .
C23 C24 1.402(3) .
C23 H23 0.95 .
C24 C26 1.395(3) .
C24 C25 1.516(3) .
C25 O4 1.228(3) .
C25 O3 1.289(2) 3
C26 C27 1.387(3) .
C26 H26 0.94 .
C27 O5 1.366(2) .
C27 C28 1.401(3) .
C28 H28 0.87 .
C29 O7 1.245(3) .
C29 O6 1.270(3) .
C29 C30 1.502(3) .
C29 Zn2 2.545(2) .
C30 C36 1.393(3) .
C30 C31 1.404(3) .
C31 C32 1.394(3) .
C31 H31 0.93 .
C32 C34 1.397(3) .
C32 C33 1.511(3) .
C33 O9 1.238(3) .
C33 O8 1.281(3) 8_566
C34 C35 1.386(3) .
C34 H34 0.95 .
C35 O10 1.379(2) .
C35 C36 1.399(3) .
C36 H36 0.88 .
N1 N2 1.368(2) .
N1 Zn2 2.0635(17) .
N2 H2N 0.84(3) .
N3 N4 1.356(3) .
N3 Zn1 2.0508(17) .
N4 H4N 0.84(3) .
N5 N6 1.367(2) .
N5 Zn1 2.0461(15) .
N6 H6N 0.83(3) .
N7 N8 1.362(2) .
N7 Zn2 2.0260(17) .
N8 H8N 0.82(2) .
O1 Zn2 1.9930(13) .
O3 C25 1.289(2) 3_445
O3 Zn1 1.9285(15) .
O5 H5 0.8200 .
O6 Zn2 2.1948(17) .
O7 Zn2 2.1963(17) .
O8 C33 1.281(3) 8_465
O8 Zn1 1.9730(14) .
O10 H10O 0.84(3) .
O11 H11A 0.95(3) .
O12A O12B 1.030(13) .
